data_7052527
loop_
_publ_author_name
'Mansikkam\"aki, Heidi'
'Nissinen, Maija'
'Schalley, Christoph A.'
'Rissanen, Kari'

_publ_section_title
;
 Self-assembling resorcinarene capsules: solid and gas phase studies on
 encapsulation of small alkyl ammonium cations
;
_journal_issue 1
_journal_name_full 'New Journal of Chemistry'
_journal_page_first 88
_journal_paper_doi 10.1039/b207875a
_journal_volume 27
_journal_year 2003
_chemical_formula_sum 'C92 H132 Cl N O20'
_chemical_formula_weight 1607.44
_chemical_name_systematic
;
?
;
_space_group_IT_number 2
_symmetry_cell_setting triclinic
_symmetry_space_group_name_Hall '-P 1'
_symmetry_space_group_name_H-M 'P -1'
_atom_sites_solution_hydrogens geom
_atom_sites_solution_primary direct
_atom_sites_solution_secondary difmap
_audit_creation_method SHELXL-97
_cell_angle_alpha 106.7125(15)
_cell_angle_beta 90.5037(15)
_cell_angle_gamma 117.9360(19)
_cell_formula_units_Z 1
_cell_length_a 13.3702(4)
_cell_length_b 13.7036(4)
_cell_length_c 14.4145(7)
_cell_measurement_temperature 173(2)
_cell_volume 2202.33(15)
_computing_cell_refinement Denzo-SMN
_computing_data_collection collect
_computing_data_reduction Denzo-SMN
_computing_structure_refinement 'SHELXL-97 (Sheldrick, 1997)'
_computing_structure_solution 'SHELXS-97 (Sheldrick, 1997)'
_diffrn_ambient_temperature 173(2)
_diffrn_measured_fraction_theta_full 0.989
_diffrn_measured_fraction_theta_max 0.989
_diffrn_measurement_device_type '`Nonius Kappa CCD''
_diffrn_radiation_monochromator graphite
_diffrn_radiation_source 'fine-focus sealed tube'
_diffrn_radiation_type MoK\a
_diffrn_radiation_wavelength 0.71069
_diffrn_reflns_av_R_equivalents 0.0470
_diffrn_reflns_av_sigmaI/netI 0.1281
_diffrn_reflns_limit_h_max 14
_diffrn_reflns_limit_h_min -15
_diffrn_reflns_limit_k_max 16
_diffrn_reflns_limit_k_min -16
_diffrn_reflns_limit_l_max 16
_diffrn_reflns_limit_l_min -17
_diffrn_reflns_number 12026
_diffrn_reflns_theta_full 25.03
_diffrn_reflns_theta_max 25.03
_diffrn_reflns_theta_min 1.78
_exptl_absorpt_coefficient_mu 0.113
_exptl_absorpt_correction_T_max 0.9615
_exptl_absorpt_correction_T_min 0.9457
_exptl_absorpt_correction_type 'not used'
_exptl_crystal_colour colorless
_exptl_crystal_density_diffrn 1.212
_exptl_crystal_density_method 'not measured'
_exptl_crystal_description prisms
_exptl_crystal_F_000 868
_exptl_crystal_size_max 0.50
_exptl_crystal_size_mid 0.40
_exptl_crystal_size_min 0.35
_refine_diff_density_max 0.462
_refine_diff_density_min -0.411
_refine_diff_density_rms 0.081
_refine_ls_extinction_method none
_refine_ls_goodness_of_fit_ref 1.021
_refine_ls_hydrogen_treatment mixed
_refine_ls_matrix_type full
_refine_ls_number_parameters 548
_refine_ls_number_reflns 7692
_refine_ls_number_restraints 0
_refine_ls_restrained_S_all 1.021
_refine_ls_R_factor_all 0.1679
_refine_ls_R_factor_gt 0.0794
_refine_ls_shift/su_max 0.013
_refine_ls_shift/su_mean 0.000
_refine_ls_structure_factor_coef Fsqd
_refine_ls_weighting_details 'calc w=1/[\s^2^(Fo^2^)+(0.1282P)^2^+1.0578P] where P=(Fo^2^+2Fc^2^)/3'
_refine_ls_weighting_scheme calc
_refine_ls_wR_factor_gt 0.1998
_refine_ls_wR_factor_ref 0.2491
_reflns_number_gt 4028
_reflns_number_total 7692
_reflns_threshold_expression >2sigma(I)
_cod_data_source_file b207875a.txt
_cod_data_source_block 4(3)2Cl4EtOH
_cod_original_cell_volume 2202.33(14)
_cod_database_code 7052527

loop_
_symmetry_equiv_pos_as_xyz
'x, y, z'
'-x, -y, -z'

loop_
_atom_site_label
_atom_site_type_symbol
_atom_site_fract_x
_atom_site_fract_y
_atom_site_fract_z
_atom_site_U_iso_or_equiv
_atom_site_adp_type
_atom_site_occupancy
_atom_site_symmetry_multiplicity
_atom_site_calc_flag
_atom_site_refinement_flags
_atom_site_disorder_assembly
_atom_site_disorder_group
Cl1 Cl 0.5000 0.5000 0.0000 0.0267(4) Uani 1 2 d S . .
O4 O 0.4073(3) 0.2572(3) 0.2530(3) 0.0463(9) Uani 1 1 d . . .
H4 H 0.3672 0.1863 0.2478 0.069 Uiso 1 1 calc R . .
O6 O 0.2948(3) 0.4735(3) 0.1107(2) 0.0407(9) Uani 1 1 d . . .
H6 H 0.3471 0.4730 0.0790 0.061 Uiso 1 1 calc R . .
O13 O 0.2885(3) 0.0468(3) 0.2833(3) 0.0468(9) Uani 1 1 d . . .
H13 H 0.2987 -0.0105 0.2780 0.070 Uiso 1 1 calc R . .
O20 O -0.3150(3) -0.2859(2) 0.1736(2) 0.0414(9) Uani 1 1 d . . .
H20 H -0.3656 -0.3419 0.1271 0.062 Uiso 1 1 calc R . .
C3 C 0.2562(3) 0.2946(3) 0.3108(3) 0.0229(10) Uani 1 1 d . . .
C1 C 0.1998(4) 0.4060(3) 0.2361(3) 0.0236(10) Uani 1 1 d . . .
C16 C -0.2369(3) 0.0205(4) 0.2511(3) 0.0228(10) Uani 1 1 d . . .
H16 H -0.1885 0.0904 0.3035 0.027 Uiso 1 1 calc R . .
C14 C -0.1742(3) -0.0841(4) 0.3372(3) 0.0231(10) Uani 1 1 d . . .
H14 H -0.2119 -0.1668 0.3369 0.028 Uiso 1 1 calc R . .
C15 C -0.2411(3) -0.0820(3) 0.2521(3) 0.0225(10) Uani 1 1 d . . .
C8 C 0.1504(4) 0.1028(3) 0.3440(3) 0.0212(10) Uani 1 1 d . . .
O11 O -0.0972(3) -0.2512(3) 0.2387(3) 0.0590(11) Uani 1 1 d . . .
H11 H -0.1621 -0.2618 0.2195 0.089 Uiso 1 1 calc R . .
C13 C 0.1775(4) 0.0171(4) 0.2966(3) 0.0329(11) Uani 1 1 d . . .
C11 C -0.0205(4) -0.1330(4) 0.2749(4) 0.0332(11) Uani 1 1 d . . .
C2 C 0.1891(4) 0.3458(3) 0.3018(3) 0.0239(10) Uani 1 1 d . . .
H2 H 0.1328 0.3392 0.3430 0.029 Uiso 1 1 calc R . .
C7 C 0.2427(4) 0.2318(4) 0.3859(3) 0.0251(10) Uani 1 1 d . . .
H7 H 0.3172 0.2333 0.3988 0.030 Uiso 1 1 calc R . .
C29 C 0.2235(4) 0.2945(4) 0.4851(3) 0.0297(11) Uani 1 1 d . . .
H29A H 0.1564 0.3047 0.4734 0.036 Uiso 1 1 calc R . .
H29B H 0.2042 0.2437 0.5264 0.036 Uiso 1 1 calc R . .
O18 O -0.4318(4) -0.0774(3) 0.0245(3) 0.0751(15) Uani 1 1 d . . .
H18 H -0.3923 -0.0191 0.0068 0.113 Uiso 1 1 calc R . .
C10 C -0.0509(4) -0.0500(4) 0.3216(3) 0.0243(10) Uani 1 1 d . . .
C28 C 0.1236(4) 0.4586(4) 0.2274(3) 0.0275(10) Uani 1 1 d . . .
H28 H 0.1638 0.5184 0.1945 0.033 Uiso 1 1 calc R . .
C6 C 0.2827(4) 0.4143(4) 0.1766(3) 0.0282(11) Uani 1 1 d . . .
C20 C -0.3104(4) -0.1828(4) 0.1742(3) 0.0305(11) Uani 1 1 d . . .
C24 C 0.0101(4) 0.3671(4) 0.1607(3) 0.0300(11) Uani 1 1 d . . .
C26 C -0.1095(5) 0.2686(7) 0.0009(4) 0.078(2) Uani 1 1 d . . .
H26 H -0.1187 0.2591 -0.0671 0.093 Uiso 1 1 calc R . .
C9 C 0.0366(4) 0.0663(3) 0.3547(3) 0.0213(10) Uani 1 1 d . . .
H9 H 0.0170 0.1245 0.3866 0.026 Uiso 1 1 calc R . .
C22 C -0.1916(4) 0.2139(4) 0.1385(3) 0.0278(11) Uani 1 1 d . . .
C21 C -0.2935(4) 0.1427(4) 0.1820(3) 0.0278(10) Uani 1 1 d . . .
H21 H -0.3642 0.1219 0.1387 0.033 Uiso 1 1 calc R . .
C32 C -0.1801(4) -0.0094(4) 0.4371(3) 0.0279(10) Uani 1 1 d . . .
H32A H -0.1309 -0.0085 0.4894 0.033 Uiso 1 1 calc R . .
H32B H -0.1493 0.0721 0.4377 0.033 Uiso 1 1 calc R . .
C17 C -0.2995(4) 0.0271(4) 0.1775(3) 0.0274(10) Uani 1 1 d . . .
C4 C 0.3364(4) 0.3040(4) 0.2483(3) 0.0315(11) Uani 1 1 d . . .
C19 C -0.3707(5) -0.1795(4) 0.0973(4) 0.0481(15) Uani 1 1 d . . .
H19 H -0.4148 -0.2483 0.0426 0.058 Uiso 1 1 calc R . .
C18 C -0.3665(5) -0.0761(4) 0.1006(3) 0.0444(14) Uani 1 1 d . . .
C5 C 0.3501(4) 0.3633(4) 0.1813(3) 0.0344(12) Uani 1 1 d . . .
H5 H 0.4053 0.3687 0.1390 0.041 Uiso 1 1 calc R . .
C23 C -0.0845(4) 0.2972(4) 0.1958(3) 0.0255(10) Uani 1 1 d . . .
H23 H -0.0755 0.3068 0.2639 0.031 Uiso 1 1 calc R . .
C36 C -0.4079(4) 0.1554(4) 0.3225(3) 0.0335(11) Uani 1 1 d . . .
H36A H -0.4731 0.1331 0.2728 0.040 Uiso 1 1 calc R . .
H36B H -0.4170 0.0830 0.3316 0.040 Uiso 1 1 calc R . .
O27 O -0.3042(3) 0.1177(4) -0.0219(3) 0.0802(15) Uani 1 1 d . . .
H27 H -0.3077 0.1346 -0.0729 0.120 Uiso 1 1 calc R . .
C38 C 0.1083(4) 0.5236(4) 0.3280(3) 0.0314(11) Uani 1 1 d . . .
H38A H 0.0630 0.4658 0.3603 0.038 Uiso 1 1 calc R . .
H38B H 0.1848 0.5775 0.3697 0.038 Uiso 1 1 calc R . .
C27 C -0.2006(4) 0.2007(5) 0.0397(4) 0.0525(15) Uani 1 1 d . . .
C35 C -0.2961(4) 0.2136(4) 0.2845(3) 0.0283(10) Uani 1 1 d . . .
H35A H -0.2321 0.2278 0.3311 0.034 Uiso 1 1 calc R . .
H35B H -0.2827 0.2906 0.2833 0.034 Uiso 1 1 calc R . .
C12 C 0.0926(4) -0.1007(4) 0.2636(4) 0.0429(13) Uani 1 1 d . . .
H12 H 0.1124 -0.1591 0.2332 0.051 Uiso 1 1 calc R . .
C33 C -0.3029(4) -0.0552(4) 0.4594(4) 0.0363(12) Uani 1 1 d . . .
H33A H -0.3572 -0.0912 0.3968 0.044 Uiso 1 1 calc R . .
H33B H -0.3201 -0.1171 0.4889 0.044 Uiso 1 1 calc R . .
C30 C 0.3251(5) 0.4133(4) 0.5417(4) 0.0464(14) Uani 1 1 d . . .
H30A H 0.3527 0.4599 0.4969 0.056 Uiso 1 1 calc R . .
H30B H 0.2989 0.4548 0.5951 0.056 Uiso 1 1 calc R . .
O25 O 0.0809(3) 0.4135(5) 0.0156(3) 0.0986(19) Uani 1 1 d . . .
H25 H 0.1449 0.4435 0.0512 0.148 Uiso 1 1 calc R . .
C37 C -0.4118(5) 0.2344(4) 0.4187(4) 0.0450(13) Uani 1 1 d . . .
H37A H -0.4853 0.1936 0.4398 0.068 Uiso 1 1 calc R . .
H37B H -0.4036 0.3059 0.4099 0.068 Uiso 1 1 calc R . .
H37C H -0.3488 0.2548 0.4688 0.068 Uiso 1 1 calc R . .
C25 C -0.0053(5) 0.3500(6) 0.0610(4) 0.0568(16) Uani 1 1 d . . .
C39 C 0.0492(5) 0.5927(5) 0.3219(4) 0.0507(15) Uani 1 1 d . . .
H39A H -0.0250 0.5399 0.2764 0.061 Uiso 1 1 calc R . .
H39B H 0.0973 0.6542 0.2939 0.061 Uiso 1 1 calc R . .
C34 C -0.3221(5) 0.0384(4) 0.5280(4) 0.0485(14) Uani 1 1 d . . .
H34A H -0.3984 0.0022 0.5462 0.073 Uiso 1 1 calc R . .
H34B H -0.3171 0.0935 0.4951 0.073 Uiso 1 1 calc R . .
H34C H -0.2633 0.0802 0.5873 0.073 Uiso 1 1 calc R . .
C31 C 0.4245(5) 0.4075(6) 0.5859(5) 0.076(2) Uani 1 1 d . . .
H31A H 0.4836 0.4864 0.6261 0.114 Uiso 1 1 calc R . .
H31B H 0.4571 0.3750 0.5331 0.114 Uiso 1 1 calc R . .
H31C H 0.3971 0.3574 0.6271 0.114 Uiso 1 1 calc R . .
C40 C 0.0270(6) 0.6497(5) 0.4206(5) 0.0716(19) Uani 1 1 d . . .
H40A H -0.0036 0.7000 0.4129 0.107 Uiso 1 1 calc R . .
H40B H 0.0990 0.6970 0.4678 0.107 Uiso 1 1 calc R . .
H40C H -0.0289 0.5890 0.4448 0.107 Uiso 1 1 calc R . .
N1 N 0.0000 0.0000 0.0000 0.0405(15) Uani 1 2 d S . .
C50 C 0.125(3) 0.038(2) 0.032(2) 0.186(10) Uiso 0.50 1 d P . .
C51 C -0.005(2) 0.068(2) 0.097(2) 0.168(9) Uiso 0.50 1 d P . .
C52 C -0.017(2) -0.044(3) 0.082(2) 0.166(9) Uiso 0.50 1 d P . .
C53 C -0.027(3) -0.126(3) -0.015(3) 0.223(13) Uiso 0.50 1 d P . .
O60 O -0.3337(4) 0.1324(4) -0.1991(3) 0.0591(11) Uani 1 1 d . . .
H60 H -0.3642 0.0781 -0.2533 0.089 Uiso 1 1 calc R . .
C61 C -0.3503(11) 0.2193(8) -0.2005(6) 0.141(4) Uani 1 1 d . . .
H61A H -0.2735 0.2902 -0.1783 0.169 Uiso 1 1 calc R . .
H61B H -0.3953 0.2279 -0.1476 0.169 Uiso 1 1 calc R . .
C62 C -0.4010(6) 0.2288(6) -0.2802(5) 0.077(2) Uani 1 1 d . . .
H62A H -0.4008 0.3035 -0.2603 0.115 Uiso 1 1 calc R . .
H62B H -0.4802 0.1643 -0.3021 0.115 Uiso 1 1 calc R . .
H62C H -0.3574 0.2252 -0.3342 0.115 Uiso 1 1 calc R . .
O63 O 0.5579(3) 0.2769(3) 0.1260(2) 0.0396(8) Uani 1 1 d . . .
H63 H 0.5304 0.3071 0.1701 0.059 Uiso 0.651(18) 1 calc PR A 1
H63B H 0.5080 0.2647 0.1628 0.059 Uiso 0.349(18) 1 calc PR A 2
C64 C 0.6474(9) 0.3653(9) 0.0989(10) 0.044(3) Uani 0.651(18) 1 d P A 1
H64A H 0.6148 0.3847 0.0495 0.053 Uiso 0.651(18) 1 calc PR A 1
H64B H 0.6987 0.3364 0.0684 0.053 Uiso 0.651(18) 1 calc PR A 1
C65 C 0.7139(13) 0.4704(10) 0.1837(9) 0.075(4) Uani 0.651(18) 1 d P A 1
H65A H 0.7757 0.5303 0.1626 0.113 Uiso 0.651(18) 1 calc PR A 1
H65B H 0.7471 0.4515 0.2322 0.113 Uiso 0.651(18) 1 calc PR A 1
H65C H 0.6636 0.5001 0.2132 0.113 Uiso 0.651(18) 1 calc PR A 1
C64B C 0.6439(15) 0.4002(17) 0.1602(16) 0.025(5) Uani 0.349(18) 1 d P A 2
H64C H 0.6831 0.4209 0.2271 0.030 Uiso 0.349(18) 1 calc PR A 2
H64D H 0.6053 0.4474 0.1643 0.030 Uiso 0.349(18) 1 calc PR A 2
C65B C 0.7343(17) 0.4317(16) 0.0925(15) 0.048(6) Uani 0.349(18) 1 d P A 2
H65D H 0.7904 0.5153 0.1190 0.072 Uiso 0.349(18) 1 calc PR A 2
H65E H 0.6964 0.4136 0.0266 0.072 Uiso 0.349(18) 1 calc PR A 2
H65F H 0.7737 0.3860 0.0887 0.072 Uiso 0.349(18) 1 calc PR A 2

loop_
_atom_site_aniso_label
_atom_site_aniso_U_11
_atom_site_aniso_U_22
_atom_site_aniso_U_33
_atom_site_aniso_U_23
_atom_site_aniso_U_13
_atom_site_aniso_U_12
Cl1 0.0241(9) 0.0222(8) 0.0301(9) 0.0079(7) 0.0076(7) 0.0089(7)
O4 0.044(2) 0.060(2) 0.071(3) 0.045(2) 0.0338(19) 0.039(2)
O6 0.040(2) 0.062(2) 0.053(2) 0.044(2) 0.0320(17) 0.0367(19)
O13 0.028(2) 0.0344(19) 0.083(3) 0.018(2) 0.0210(19) 0.0201(16)
O20 0.051(2) 0.0218(16) 0.043(2) -0.0016(15) -0.0187(17) 0.0182(17)
C3 0.019(2) 0.024(2) 0.022(2) 0.011(2) 0.0082(19) 0.007(2)
C1 0.022(2) 0.022(2) 0.027(3) 0.008(2) 0.008(2) 0.010(2)
C16 0.022(2) 0.024(2) 0.020(2) 0.0038(19) 0.0004(19) 0.012(2)
C14 0.022(2) 0.021(2) 0.023(2) 0.0062(19) -0.0028(19) 0.008(2)
C15 0.019(2) 0.024(2) 0.022(2) 0.006(2) 0.0015(19) 0.010(2)
C8 0.026(3) 0.021(2) 0.020(2) 0.0077(19) 0.0067(19) 0.013(2)
O11 0.031(2) 0.0218(18) 0.101(3) -0.0053(19) 0.004(2) 0.0105(17)
C13 0.026(3) 0.032(3) 0.044(3) 0.006(2) 0.007(2) 0.020(2)
C11 0.026(3) 0.018(2) 0.046(3) 0.002(2) 0.004(2) 0.008(2)
C2 0.025(3) 0.024(2) 0.022(2) 0.005(2) 0.0076(19) 0.013(2)
C7 0.023(3) 0.031(2) 0.025(2) 0.012(2) 0.005(2) 0.014(2)
C29 0.033(3) 0.025(2) 0.024(3) 0.007(2) 0.007(2) 0.009(2)
O18 0.109(4) 0.034(2) 0.065(3) -0.004(2) -0.058(3) 0.035(2)
C10 0.025(3) 0.025(2) 0.026(3) 0.011(2) 0.004(2) 0.014(2)
C28 0.024(3) 0.029(2) 0.035(3) 0.016(2) 0.015(2) 0.014(2)
C6 0.029(3) 0.030(2) 0.030(3) 0.016(2) 0.013(2) 0.015(2)
C20 0.037(3) 0.024(2) 0.032(3) 0.002(2) -0.004(2) 0.020(2)
C24 0.031(3) 0.042(3) 0.033(3) 0.017(2) 0.010(2) 0.027(2)
C26 0.038(4) 0.148(7) 0.029(3) 0.034(4) 0.012(3) 0.029(4)
C9 0.027(3) 0.024(2) 0.018(2) 0.0070(19) 0.0064(19) 0.015(2)
C22 0.031(3) 0.031(2) 0.030(3) 0.010(2) 0.007(2) 0.021(2)
C21 0.027(3) 0.029(2) 0.034(3) 0.009(2) 0.003(2) 0.019(2)
C32 0.027(3) 0.027(2) 0.024(3) 0.006(2) 0.001(2) 0.010(2)
C17 0.032(3) 0.024(2) 0.025(3) 0.003(2) -0.001(2) 0.016(2)
C4 0.030(3) 0.038(3) 0.039(3) 0.017(2) 0.012(2) 0.023(2)
C19 0.070(4) 0.028(3) 0.036(3) -0.012(2) -0.029(3) 0.029(3)
C18 0.063(4) 0.038(3) 0.031(3) -0.005(2) -0.022(3) 0.034(3)
C5 0.034(3) 0.049(3) 0.044(3) 0.029(3) 0.026(2) 0.031(3)
C23 0.032(3) 0.033(3) 0.024(2) 0.012(2) 0.008(2) 0.024(2)
C36 0.032(3) 0.033(3) 0.037(3) 0.013(2) 0.007(2) 0.017(2)
O27 0.039(3) 0.128(4) 0.041(3) 0.039(3) -0.004(2) 0.010(3)
C38 0.026(3) 0.025(2) 0.038(3) 0.008(2) 0.010(2) 0.009(2)
C27 0.027(3) 0.088(4) 0.031(3) 0.012(3) -0.002(3) 0.023(3)
C35 0.028(3) 0.026(2) 0.033(3) 0.007(2) 0.006(2) 0.016(2)
C12 0.029(3) 0.024(3) 0.062(4) -0.004(2) 0.006(3) 0.013(2)
C33 0.027(3) 0.042(3) 0.036(3) 0.015(2) 0.012(2) 0.013(2)
C30 0.053(4) 0.030(3) 0.036(3) 0.005(2) 0.012(3) 0.009(3)
O25 0.038(3) 0.185(5) 0.052(3) 0.070(3) 0.018(2) 0.021(3)
C37 0.042(3) 0.042(3) 0.053(4) 0.015(3) 0.020(3) 0.022(3)
C25 0.031(3) 0.093(5) 0.045(4) 0.031(3) 0.016(3) 0.025(3)
C39 0.052(4) 0.046(3) 0.072(4) 0.021(3) 0.026(3) 0.037(3)
C34 0.044(3) 0.048(3) 0.064(4) 0.024(3) 0.022(3) 0.028(3)
C31 0.051(4) 0.068(4) 0.057(4) -0.006(3) -0.003(3) 0.004(4)
C40 0.075(5) 0.060(4) 0.090(5) 0.012(4) 0.036(4) 0.049(4)
N1 0.058(4) 0.048(4) 0.027(3) 0.002(3) 0.009(3) 0.040(3)
O60 0.070(3) 0.080(3) 0.043(2) 0.017(2) 0.001(2) 0.052(3)
C61 0.291(14) 0.114(7) 0.083(6) 0.054(6) 0.052(8) 0.137(9)
C62 0.069(5) 0.083(5) 0.089(5) 0.033(4) 0.002(4) 0.042(4)
O63 0.034(2) 0.0377(19) 0.046(2) 0.0159(17) 0.0097(17) 0.0160(17)
C64 0.050(8) 0.054(7) 0.046(7) 0.020(6) 0.020(6) 0.037(7)
C65 0.076(9) 0.031(6) 0.087(10) 0.028(6) -0.008(8) -0.002(7)
C64B 0.021(10) 0.027(11) 0.037(11) 0.019(9) 0.025(9) 0.014(9)
C65B 0.035(12) 0.046(11) 0.078(15) 0.043(10) 0.038(10) 0.019(10)

loop_
_atom_type_symbol
_atom_type_description
_atom_type_scat_dispersion_real
_atom_type_scat_dispersion_imag
_atom_type_scat_source
C C 0.0033 0.0016 'International Tables Vol C Tables 4.2.6.8 and 6.1.1.4'
H H 0.0000 0.0000 'International Tables Vol C Tables 4.2.6.8 and 6.1.1.4'
N N 0.0061 0.0033 'International Tables Vol C Tables 4.2.6.8 and 6.1.1.4'
O O 0.0106 0.0060 'International Tables Vol C Tables 4.2.6.8 and 6.1.1.4'
Cl Cl 0.1484 0.1585 'International Tables Vol C Tables 4.2.6.8 and 6.1.1.4'

loop_
_geom_angle_atom_site_label_1
_geom_angle_atom_site_label_2
_geom_angle_atom_site_label_3
_geom_angle
_geom_angle_site_symmetry_1
_geom_angle_site_symmetry_3
_geom_angle_publ_flag
C4 C3 C2 116.7(4) . . ?
C4 C3 C7 121.5(4) . . ?
C2 C3 C7 121.8(4) . . ?
C6 C1 C2 116.8(4) . . ?
C6 C1 C28 120.8(3) . . ?
C2 C1 C28 122.4(4) . . ?
C15 C16 C17 123.8(4) . . ?
C10 C14 C15 110.8(3) . . ?
C10 C14 C32 112.5(3) . . ?
C15 C14 C32 111.9(3) . . ?
C16 C15 C20 117.4(4) . . ?
C16 C15 C14 121.1(4) . . ?
C20 C15 C14 121.4(3) . . ?
C13 C8 C9 117.1(4) . . ?
C13 C8 C7 121.5(4) . . ?
C9 C8 C7 121.4(3) . . ?
O13 C13 C8 120.4(4) . . ?
O13 C13 C12 119.3(4) . . ?
C8 C13 C12 120.3(4) . . ?
O11 C11 C10 123.5(4) . . ?
O11 C11 C12 115.6(4) . . ?
C10 C11 C12 120.9(4) . . ?
C1 C2 C3 124.0(4) . . ?
C8 C7 C3 111.4(3) . . ?
C8 C7 C29 112.3(3) . . ?
C3 C7 C29 112.9(3) . . ?
C30 C29 C7 114.9(4) . . ?
C11 C10 C9 116.8(4) . . ?
C11 C10 C14 121.7(4) . . ?
C9 C10 C14 121.6(4) . . ?
C24 C28 C1 110.9(3) . . ?
C24 C28 C38 112.7(4) . . ?
C1 C28 C38 112.8(4) . . ?
O6 C6 C5 120.5(4) . . ?
O6 C6 C1 117.9(3) . . ?
C5 C6 C1 121.6(4) . . ?
O20 C20 C15 118.2(4) . . ?
O20 C20 C19 121.0(4) . . ?
C15 C20 C19 120.8(4) . . ?
C25 C24 C23 116.3(4) . . ?
C25 C24 C28 121.4(4) . . ?
C23 C24 C28 122.2(4) . . ?
C25 C26 C27 120.0(5) . . ?
C8 C9 C10 124.4(4) . . ?
C27 C22 C23 116.0(4) . . ?
C27 C22 C21 121.7(4) . . ?
C23 C22 C21 122.3(4) . . ?
C22 C21 C35 112.4(4) . . ?
C22 C21 C17 110.9(3) . . ?
C35 C21 C17 113.4(3) . . ?
C33 C32 C14 112.5(4) . . ?
C18 C17 C16 116.5(4) . . ?
C18 C17 C21 122.3(4) . . ?
C16 C17 C21 121.3(4) . . ?
O4 C4 C3 120.6(4) . . ?
O4 C4 C5 118.0(4) . . ?
C3 C4 C5 121.5(4) . . ?
C18 C19 C20 119.8(4) . . ?
C19 C18 O18 118.2(4) . . ?
C19 C18 C17 121.6(4) . . ?
O18 C18 C17 120.2(4) . . ?
C6 C5 C4 119.5(4) . . ?
C24 C23 C22 124.7(4) . . ?
C37 C36 C35 112.4(4) . . ?
C39 C38 C28 113.8(4) . . ?
C22 C27 C26 121.7(5) . . ?
C22 C27 O27 118.9(5) . . ?
C26 C27 O27 119.4(5) . . ?
C36 C35 C21 114.3(4) . . ?
C11 C12 C13 120.5(4) . . ?
C34 C33 C32 113.4(4) . . ?
C31 C30 C29 114.0(4) . . ?
C26 C25 O25 115.9(5) . . ?
C26 C25 C24 121.3(5) . . ?
O25 C25 C24 122.8(5) . . ?
C38 C39 C40 113.5(5) . . ?
C52 N1 C52 180(2) . 2 ?
C52 N1 C51 121.7(12) . 2 ?
C52 N1 C51 58.3(12) 2 2 ?
C52 N1 C51 58.3(12) . . ?
C52 N1 C51 121.7(12) 2 . ?
C51 N1 C51 180(3) 2 . ?
C52 N1 C50 83.0(14) . . ?
C52 N1 C50 97.0(14) 2 . ?
C51 N1 C50 89.1(14) 2 . ?
C51 N1 C50 90.9(14) . . ?
C52 N1 C50 97.0(14) . 2 ?
C52 N1 C50 83.0(14) 2 2 ?
C51 N1 C50 90.9(14) 2 2 ?
C51 N1 C50 89.1(14) . 2 ?
C50 N1 C50 180.0(9) . 2 ?
C52 N1 C53 59.0(13) . . ?
C52 N1 C53 121.0(13) 2 . ?
C51 N1 C53 63.1(14) 2 . ?
C51 N1 C53 116.9(14) . . ?
C50 N1 C53 87.8(15) . . ?
C50 N1 C53 92.2(15) 2 . ?
C52 N1 C53 121.0(13) . 2 ?
C52 N1 C53 59.0(13) 2 2 ?
C51 N1 C53 116.9(14) 2 2 ?
C51 N1 C53 63.1(14) . 2 ?
C50 N1 C53 92.2(15) . 2 ?
C50 N1 C53 87.8(15) 2 2 ?
C53 N1 C53 180(4) . 2 ?
N1 C50 C52 47.1(11) . . ?
C52 C51 N1 60.6(16) . . ?
C52 C51 C53 121(3) . 2 ?
N1 C51 C53 60.9(18) . 2 ?
C51 C52 N1 61.1(16) . . ?
C51 C52 C53 124(3) . . ?
N1 C52 C53 63.4(18) . . ?
C51 C52 C50 75.7(18) . . ?
N1 C52 C50 49.9(11) . . ?
C53 C52 C50 74.4(19) . . ?
C52 C53 N1 57.6(17) . . ?
C52 C53 C51 113(3) . 2 ?
N1 C53 C51 56.0(16) . 2 ?
O60 C61 C62 127.2(8) . . ?
C64 O63 C64B 36.2(6) . . ?
O63 C64 C65 111.3(12) . . ?
O63 C64B C65B 112.8(18) . . ?

loop_
_geom_bond_atom_site_label_1
_geom_bond_atom_site_label_2
_geom_bond_distance
_geom_bond_site_symmetry_2
_geom_bond_publ_flag
O4 C4 1.381(5) . ?
O6 C6 1.382(5) . ?
O13 C13 1.374(5) . ?
O20 C20 1.383(5) . ?
C3 C4 1.389(6) . ?
C3 C2 1.398(5) . ?
C3 C7 1.530(5) . ?
C1 C6 1.390(6) . ?
C1 C2 1.392(6) . ?
C1 C28 1.520(6) . ?
C16 C15 1.382(5) . ?
C16 C17 1.395(6) . ?
C14 C10 1.527(6) . ?
C14 C15 1.528(5) . ?
C14 C32 1.535(6) . ?
C15 C20 1.385(6) . ?
C8 C13 1.386(6) . ?
C8 C9 1.387(6) . ?
C8 C7 1.530(6) . ?
O11 C11 1.377(5) . ?
C13 C12 1.397(6) . ?
C11 C10 1.383(6) . ?
C11 C12 1.388(6) . ?
C7 C29 1.534(6) . ?
C29 C30 1.519(6) . ?
O18 C18 1.387(5) . ?
C10 C9 1.394(6) . ?
C28 C24 1.516(6) . ?
C28 C38 1.539(6) . ?
C6 C5 1.386(6) . ?
C20 C19 1.389(6) . ?
C24 C25 1.386(7) . ?
C24 C23 1.388(6) . ?
C26 C25 1.380(8) . ?
C26 C27 1.382(8) . ?
C22 C27 1.380(7) . ?
C22 C23 1.394(6) . ?
C22 C21 1.525(6) . ?
C21 C35 1.527(6) . ?
C21 C17 1.531(5) . ?
C32 C33 1.533(6) . ?
C17 C18 1.388(6) . ?
C4 C5 1.394(6) . ?
C19 C18 1.377(6) . ?
C36 C37 1.512(6) . ?
C36 C35 1.523(6) . ?
O27 C27 1.386(6) . ?
C38 C39 1.508(6) . ?
C33 C34 1.508(7) . ?
C30 C31 1.513(8) . ?
O25 C25 1.383(6) . ?
C39 C40 1.520(8) . ?
N1 C52 1.45(3) . ?
N1 C52 1.45(3) 2 ?
N1 C51 1.46(3) 2 ?
N1 C51 1.46(3) . ?
N1 C50 1.52(3) . ?
N1 C50 1.52(3) 2 ?
N1 C53 1.54(4) . ?
N1 C53 1.54(4) 2 ?
C50 C52 1.97(4) . ?
C51 C52 1.42(3) . ?
C51 C53 1.57(4) 2 ?
C52 C53 1.47(4) . ?
C53 C51 1.57(4) 2 ?
O60 C61 1.314(8) . ?
C61 C62 1.397(10) . ?
O63 C64 1.405(11) . ?
O63 C64B 1.45(2) . ?
C64 C65 1.459(19) . ?
C64B C65B 1.54(3) . ?

loop_
_geom_hbond_atom_site_label_D
_geom_hbond_atom_site_label_H
_geom_hbond_atom_site_label_A
_geom_hbond_distance_DH
_geom_hbond_distance_HA
_geom_hbond_distance_DA
_geom_hbond_angle_DHA
_geom_hbond_site_symmetry_A
O4 H4 O13 0.84 1.93 2.734(4) 160.7 .
O6 H6 Cl1 0.84 2.28 3.111(3) 171.7 .
O13 H13 O60 0.84 1.99 2.749(5) 150.1 2
O20 H20 Cl1 0.84 2.30 3.139(3) 177.4 1_445
O11 H11 O20 0.84 1.99 2.826(5) 179.5 .
O18 H18 O27 0.84 1.86 2.697(6) 175.3 .
O27 H27 O60 0.84 1.84 2.660(5) 165.9 .
O25 H25 O6 0.84 1.98 2.796(5) 163.7 .
O60 H60 O13 0.84 2.31 2.749(5) 112.8 2
O63 H63B O4 0.84 1.87 2.705(5) 173.0 .
O63 H63B O4 0.84 1.87 2.705(5) 173.0 .

loop_
_geom_torsion_atom_site_label_1
_geom_torsion_atom_site_label_2
_geom_torsion_atom_site_label_3
_geom_torsion_atom_site_label_4
_geom_torsion
_geom_torsion_site_symmetry_1
_geom_torsion_site_symmetry_2
_geom_torsion_site_symmetry_3
_geom_torsion_site_symmetry_4
_geom_torsion_publ_flag
C17 C16 C15 C20 1.2(6) . . . . ?
C17 C16 C15 C14 -177.4(4) . . . . ?
C10 C14 C15 C16 -85.3(5) . . . . ?
C32 C14 C15 C16 41.2(5) . . . . ?
C10 C14 C15 C20 96.2(5) . . . . ?
C32 C14 C15 C20 -137.3(4) . . . . ?
C9 C8 C13 O13 180.0(4) . . . . ?
C7 C8 C13 O13 -2.0(6) . . . . ?
C9 C8 C13 C12 -1.4(6) . . . . ?
C7 C8 C13 C12 176.6(4) . . . . ?
C6 C1 C2 C3 0.1(6) . . . . ?
C28 C1 C2 C3 178.9(4) . . . . ?
C4 C3 C2 C1 -1.1(6) . . . . ?
C7 C3 C2 C1 178.6(4) . . . . ?
C13 C8 C7 C3 91.4(5) . . . . ?
C9 C8 C7 C3 -90.7(4) . . . . ?
C13 C8 C7 C29 -140.8(4) . . . . ?
C9 C8 C7 C29 37.1(5) . . . . ?
C4 C3 C7 C8 -92.7(5) . . . . ?
C2 C3 C7 C8 87.7(5) . . . . ?
C4 C3 C7 C29 139.8(4) . . . . ?
C2 C3 C7 C29 -39.8(6) . . . . ?
C8 C7 C29 C30 166.5(4) . . . . ?
C3 C7 C29 C30 -66.5(5) . . . . ?
O11 C11 C10 C9 179.7(4) . . . . ?
C12 C11 C10 C9 1.0(7) . . . . ?
O11 C11 C10 C14 0.4(7) . . . . ?
C12 C11 C10 C14 -178.3(4) . . . . ?
C15 C14 C10 C11 -91.9(5) . . . . ?
C32 C14 C10 C11 141.9(4) . . . . ?
C15 C14 C10 C9 88.7(4) . . . . ?
C32 C14 C10 C9 -37.4(5) . . . . ?
C6 C1 C28 C24 95.6(5) . . . . ?
C2 C1 C28 C24 -83.2(5) . . . . ?
C6 C1 C28 C38 -137.0(4) . . . . ?
C2 C1 C28 C38 44.2(6) . . . . ?
C2 C1 C6 O6 179.9(4) . . . . ?
C28 C1 C6 O6 1.1(6) . . . . ?
C2 C1 C6 C5 1.1(7) . . . . ?
C28 C1 C6 C5 -177.7(4) . . . . ?
C16 C15 C20 O20 179.5(4) . . . . ?
C14 C15 C20 O20 -2.0(6) . . . . ?
C16 C15 C20 C19 1.5(7) . . . . ?
C14 C15 C20 C19 -180.0(4) . . . . ?
C1 C28 C24 C25 -92.2(5) . . . . ?
C38 C28 C24 C25 140.3(5) . . . . ?
C1 C28 C24 C23 88.7(5) . . . . ?
C38 C28 C24 C23 -38.7(5) . . . . ?
C13 C8 C9 C10 0.5(6) . . . . ?
C7 C8 C9 C10 -177.5(4) . . . . ?
C11 C10 C9 C8 -0.3(6) . . . . ?
C14 C10 C9 C8 179.1(3) . . . . ?
C27 C22 C21 C35 -143.1(4) . . . . ?
C23 C22 C21 C35 36.0(5) . . . . ?
C27 C22 C21 C17 88.7(5) . . . . ?
C23 C22 C21 C17 -92.2(5) . . . . ?
C10 C14 C32 C33 -171.4(3) . . . . ?
C15 C14 C32 C33 63.0(4) . . . . ?
C15 C16 C17 C18 -1.9(7) . . . . ?
C15 C16 C17 C21 178.3(4) . . . . ?
C22 C21 C17 C18 -94.3(5) . . . . ?
C35 C21 C17 C18 138.1(5) . . . . ?
C22 C21 C17 C16 85.5(5) . . . . ?
C35 C21 C17 C16 -42.1(6) . . . . ?
C2 C3 C4 O4 179.2(4) . . . . ?
C7 C3 C4 O4 -0.4(7) . . . . ?
C2 C3 C4 C5 1.0(7) . . . . ?
C7 C3 C4 C5 -178.7(4) . . . . ?
O20 C20 C19 C18 178.7(5) . . . . ?
C15 C20 C19 C18 -3.3(8) . . . . ?
C20 C19 C18 O18 -177.3(5) . . . . ?
C20 C19 C18 C17 2.5(9) . . . . ?
C16 C17 C18 C19 0.0(8) . . . . ?
C21 C17 C18 C19 179.8(5) . . . . ?
C16 C17 C18 O18 179.8(5) . . . . ?
C21 C17 C18 O18 -0.5(8) . . . . ?
O6 C6 C5 C4 -180.0(4) . . . . ?
C1 C6 C5 C4 -1.2(7) . . . . ?
O4 C4 C5 C6 -178.2(4) . . . . ?
C3 C4 C5 C6 0.1(7) . . . . ?
C25 C24 C23 C22 -0.8(6) . . . . ?
C28 C24 C23 C22 178.3(4) . . . . ?
C27 C22 C23 C24 1.4(6) . . . . ?
C21 C22 C23 C24 -177.7(4) . . . . ?
C24 C28 C38 C39 -62.8(5) . . . . ?
C1 C28 C38 C39 170.8(4) . . . . ?
C23 C22 C27 C26 -1.8(8) . . . . ?
C21 C22 C27 C26 177.3(5) . . . . ?
C23 C22 C27 O27 178.7(5) . . . . ?
C21 C22 C27 O27 -2.1(7) . . . . ?
C25 C26 C27 C22 1.8(10) . . . . ?
C25 C26 C27 O27 -178.8(6) . . . . ?
C37 C36 C35 C21 -173.5(4) . . . . ?
C22 C21 C35 C36 168.2(3) . . . . ?
C17 C21 C35 C36 -65.0(5) . . . . ?
O11 C11 C12 C13 179.2(5) . . . . ?
C10 C11 C12 C13 -2.0(8) . . . . ?
O13 C13 C12 C11 -179.2(4) . . . . ?
C8 C13 C12 C11 2.2(8) . . . . ?
C14 C32 C33 C34 -153.6(4) . . . . ?
C7 C29 C30 C31 -72.4(6) . . . . ?
C27 C26 C25 O25 179.7(6) . . . . ?
C27 C26 C25 C24 -1.1(10) . . . . ?
C23 C24 C25 C26 0.6(8) . . . . ?
C28 C24 C25 C26 -178.5(5) . . . . ?
C23 C24 C25 O25 179.7(5) . . . . ?
C28 C24 C25 O25 0.6(8) . . . . ?
C28 C38 C39 C40 176.0(5) . . . . ?
C52 N1 C50 C52 180.000(1) 2 . . . ?
C51 N1 C50 C52 -122.1(12) 2 . . . ?
C51 N1 C50 C52 57.9(12) . . . . ?
C50 N1 C50 C52 159(52) 2 . . . ?
C53 N1 C50 C52 -59.0(14) . . . . ?
C53 N1 C50 C52 121.0(14) 2 . . . ?
C52 N1 C51 C52 180.000(1) 2 . . . ?
C51 N1 C51 C52 135(11) 2 . . . ?
C50 N1 C51 C52 -81.2(17) . . . . ?
C50 N1 C51 C52 98.8(17) 2 . . . ?
C53 N1 C51 C52 7(2) . . . . ?
C53 N1 C51 C52 -173(2) 2 . . . ?
C52 N1 C51 C53 173(2) . . . 2 ?
C52 N1 C51 C53 -7(2) 2 . . 2 ?
C51 N1 C51 C53 -51(11) 2 . . 2 ?
C50 N1 C51 C53 92.1(18) . . . 2 ?
C50 N1 C51 C53 -87.9(18) 2 . . 2 ?
C53 N1 C51 C53 180.000(2) . . . 2 ?
C53 C51 C52 N1 -7(2) 2 . . . ?
N1 C51 C52 C53 -8(3) . . . . ?
C53 C51 C52 C53 -14(5) 2 . . . ?
N1 C51 C52 C50 51.8(11) . . . . ?
C53 C51 C52 C50 45(3) 2 . . . ?
C52 N1 C52 C51 -84(100) 2 . . . ?
C51 N1 C52 C51 180.000(3) 2 . . . ?
C50 N1 C52 C51 95.4(17) . . . . ?
C50 N1 C52 C51 -84.6(17) 2 . . . ?
C53 N1 C52 C51 -173(2) . . . . ?
C53 N1 C52 C51 7(2) 2 . . . ?
C52 N1 C52 C53 89(100) 2 . . . ?
C51 N1 C52 C53 -7(2) 2 . . . ?
C51 N1 C52 C53 173(2) . . . . ?
C50 N1 C52 C53 -91.6(19) . . . . ?
C50 N1 C52 C53 88.4(19) 2 . . . ?
C53 N1 C52 C53 180.000(2) 2 . . . ?
C52 N1 C52 C50 -180(100) 2 . . . ?
C51 N1 C52 C50 84.6(17) 2 . . . ?
C51 N1 C52 C50 -95.4(17) . . . . ?
C50 N1 C52 C50 180.0 2 . . . ?
C53 N1 C52 C50 91.6(19) . . . . ?
C53 N1 C52 C50 -88.4(19) 2 . . . ?
N1 C50 C52 C51 -64.2(16) . . . . ?
N1 C50 C52 C53 68.2(18) . . . . ?
C51 C52 C53 N1 7(3) . . . . ?
C50 C52 C53 N1 -52.6(11) . . . . ?
C51 C52 C53 C51 13(5) . . . 2 ?
N1 C52 C53 C51 6(2) . . . 2 ?
C50 C52 C53 C51 -47(2) . . . 2 ?
C52 N1 C53 C52 180.000(1) 2 . . . ?
C51 N1 C53 C52 173(2) 2 . . . ?
C51 N1 C53 C52 -7(2) . . . . ?
C50 N1 C53 C52 83.2(17) . . . . ?
C50 N1 C53 C52 -96.8(17) 2 . . . ?
C53 N1 C53 C52 -157(100) 2 . . . ?
C52 N1 C53 C51 -173(2) . . . 2 ?
C52 N1 C53 C51 7(2) 2 . . 2 ?
C51 N1 C53 C51 180.000(3) . . . 2 ?
C50 N1 C53 C51 -90.1(17) . . . 2 ?
C50 N1 C53 C51 89.9(17) 2 . . 2 ?
C53 N1 C53 C51 29(100) 2 . . 2 ?
C64B O63 C64 C65 11.4(11) . . . . ?
C64 O63 C64B C65B -12.9(10) . . . . ?
